data_2242952
loop_
_publ_author_name
'Diana, Rosita'
'Tuzi, Angela'
'Panunzi, Barbara'
'Carella, Antonio'
'Caruso, Ugo'

_publ_section_title
;
 Crystal structures of butyl
 2-amino-5-hydroxy-4-(4-nitrophenyl)benzofuran-3-carboxylate and
 2-methoxyethyl
 2-amino-5-hydroxy-4-(4-nitrophenyl)benzofuran-3-carboxylate
;
_journal_coeditor_code DX2017
_journal_issue 6
_journal_name_full 'Acta Crystallographica Section E'
_journal_page_first 880
_journal_page_last 887
_journal_paper_doi 10.1107/S205698901900728X
_journal_volume 75
_journal_year 2019
_chemical_formula_iupac 'C18 H16 N2 O7'
_chemical_formula_moiety 'C18 H16 N2 O7'
_chemical_formula_sum 'C18 H16 N2 O7'
_chemical_formula_weight 372.33
_chemical_name_systematic
;
2-Methoxyethyl 2-amino-5-hydroxy-4-(4-nitrophenyl)benzofuran-3-carboxylate
;
_space_group_crystal_system monoclinic
_space_group_IT_number 14
_space_group_name_Hall '-P 2ybc'
_space_group_name_H-M_alt 'P 1 21/c 1'
_symmetry_space_group_name_Hall '-P 2ybc'
_symmetry_space_group_name_H-M 'P 1 21/c 1'
_atom_sites_solution_hydrogens mixed
_audit_creation_method SHELXL-2018/3
_cell_angle_alpha 90
_cell_angle_beta 111.577(16)
_cell_angle_gamma 90
_cell_formula_units_Z 4
_cell_length_a 10.263(2)
_cell_length_b 9.0860(8)
_cell_length_c 20.049(4)
_cell_measurement_reflns_used 72
_cell_measurement_temperature 298(2)
_cell_measurement_theta_max 20.312
_cell_measurement_theta_min 3.02
_cell_volume 1738.6(5)
_computing_cell_refinement
;
Dirax/lsq (Duisenberg <i>et al.</i>, 2000)
;
_computing_data_collection
;
<i>Collect</i> (Nonius, 1999)
;
_computing_data_reduction
;
EvalCCD (Duisenberg <i>et al.</i>, 2003)
;
_computing_molecular_graphics
;
ORTEP-3 for Windows (Farrugia, 2012) and
Mercury (Macrae <i>et al.</i>, 2006)
;
_computing_publication_material
;
WinGX (Farrugia, 2012) and publCIF (Westrip, 2010)
;
_computing_structure_refinement
;
SHELXL2018 (Sheldrick, 2015)
;
_computing_structure_solution
;
SIR97 (Altomare <i>et al.</i>, 1999)
;
_diffrn_ambient_temperature 298(2)
_diffrn_detector 'CCD plate'
_diffrn_detector_area_resol_mean 9
_diffrn_measured_fraction_theta_full 0.964
_diffrn_measured_fraction_theta_max 0.948
_diffrn_measurement_device 'four-circle diffractometer'
_diffrn_measurement_device_type 'Bruker-Nonius KappaCCD'
_diffrn_measurement_method
;
CCD rotation images, thick slices
;
_diffrn_radiation_monochromator graphite
_diffrn_radiation_source 'normal-focus sealed tube'
_diffrn_radiation_type MoK\a
_diffrn_radiation_wavelength 0.71073
_diffrn_reflns_av_R_equivalents 0.0361
_diffrn_reflns_av_unetI/netI 0.0483
_diffrn_reflns_limit_h_max 13
_diffrn_reflns_limit_h_min -8
_diffrn_reflns_limit_k_max 10
_diffrn_reflns_limit_k_min -11
_diffrn_reflns_limit_l_max 23
_diffrn_reflns_limit_l_min -26
_diffrn_reflns_number 9595
_diffrn_reflns_theta_full 25.242
_diffrn_reflns_theta_max 27.500
_diffrn_reflns_theta_min 3.010
_exptl_absorpt_coefficient_mu 0.111
_exptl_absorpt_correction_T_max 0.927
_exptl_absorpt_correction_T_min 0.825
_exptl_absorpt_correction_type multi-scan
_exptl_absorpt_process_details
;
(<i>SADABS</i>; Bruker, 2001)
;
_exptl_crystal_colour yellow
_exptl_crystal_density_diffrn 1.422
_exptl_crystal_description plate
_exptl_crystal_F_000 776
_exptl_crystal_size_max 0.480
_exptl_crystal_size_mid 0.220
_exptl_crystal_size_min 0.020
_refine_diff_density_max 0.210
_refine_diff_density_min -0.181
_refine_ls_extinction_method none
_refine_ls_goodness_of_fit_ref 1.033
_refine_ls_hydrogen_treatment mixed
_refine_ls_matrix_type full
_refine_ls_number_parameters 254
_refine_ls_number_reflns 3784
_refine_ls_number_restraints 0
_refine_ls_restrained_S_all 1.033
_refine_ls_R_factor_all 0.0920
_refine_ls_R_factor_gt 0.0519
_refine_ls_shift/su_max 0.000
_refine_ls_shift/su_mean 0.000
_refine_ls_structure_factor_coef Fsqd
_refine_ls_weighting_details 'w=1/[\s^2^(Fo^2^)+(0.0580P)^2^+0.5210P] where P=(Fo^2^+2Fc^2^)/3'
_refine_ls_weighting_scheme calc
_refine_ls_wR_factor_gt 0.1199
_refine_ls_wR_factor_ref 0.1385
_reflns_number_gt 2408
_reflns_number_total 3784
_reflns_threshold_expression 'I > 2\s(I)'
_cod_data_source_file dx2017sup1.cif
_cod_data_source_block BF2
_cod_original_cell_volume 1738.6(6)
_cod_database_code 2242952
_shelx_space_group_comment
;
The symmetry employed for this shelxl refinement is uniquely defined
by the following loop, which should always be used as a source of
symmetry information in preference to the above space-group names.
They are only intended as comments.
;
_shelx_estimated_absorpt_t_min 0.949
_shelx_estimated_absorpt_t_max 0.998

loop_
_space_group_symop_operation_xyz
'x, y, z'
'-x, y+1/2, -z+1/2'
'-x, -y, -z'
'x, -y-1/2, z-1/2'

loop_
_atom_site_type_symbol
_atom_site_label
_atom_site_fract_x
_atom_site_fract_y
_atom_site_fract_z
_atom_site_U_iso_or_equiv
_atom_site_adp_type
_atom_site_calc_flag
_atom_site_occupancy
C C1 0.1522(2) -0.1808(2) 0.16883(11) 0.0445(5) Uani d 1
C C2 0.1956(2) -0.0554(2) 0.20982(10) 0.0373(5) Uani d 1
C C3 0.1095(2) 0.0632(2) 0.16748(10) 0.0341(4) Uani d 1
C C4 0.1002(2) 0.2168(2) 0.17400(10) 0.0344(4) Uani d 1
C C5 -0.0070(2) 0.2886(2) 0.11922(11) 0.0406(5) Uani d 1
C C6 -0.0987(2) 0.2149(2) 0.05940(11) 0.0461(5) Uani d 1
H H6 -0.169033 0.267025 0.024435 0.055 Uiso calc 1
C C7 -0.0860(2) 0.0655(2) 0.05158(11) 0.0450(5) Uani d 1
H H7 -0.145055 0.015044 0.011512 0.054 Uiso calc 1
C C8 0.0173(2) -0.0043(2) 0.10548(10) 0.0390(5) Uani d 1
C C9 0.2033(2) 0.3040(2) 0.23255(10) 0.0340(4) Uani d 1
C C10 0.1601(2) 0.3939(2) 0.27675(11) 0.0420(5) Uani d 1
H H10 0.065367 0.399616 0.269523 0.050 Uiso calc 1
C C11 0.2554(2) 0.4745(2) 0.33092(11) 0.0467(5) Uani d 1
H H11 0.225981 0.534073 0.360395 0.056 Uiso calc 1
C C12 0.3945(2) 0.4653(2) 0.34070(11) 0.0444(5) Uani d 1
C C13 0.4412(2) 0.3798(2) 0.29739(12) 0.0503(6) Uani d 1
H H13 0.535893 0.376423 0.304353 0.060 Uiso calc 1
C C14 0.3444(2) 0.2992(2) 0.24337(11) 0.0440(5) Uani d 1
H H14 0.374444 0.240694 0.213767 0.053 Uiso calc 1
C C15 0.2933(2) -0.0684(2) 0.28310(11) 0.0424(5) Uani d 1
C C16 0.3911(3) 0.0471(3) 0.39702(12) 0.0675(7) Uani d 1
H H15A 0.476930 0.089810 0.395981 0.081 Uiso calc 1
H H15B 0.411377 -0.052314 0.415599 0.081 Uiso calc 1
C C17 0.3393(3) 0.1360(3) 0.44439(12) 0.0639(7) Uani d 1
H H17A 0.418292 0.173723 0.484457 0.077 Uiso calc 1
H H17B 0.285814 0.219097 0.417820 0.077 Uiso calc 1
C C18 0.2178(3) 0.1191(3) 0.52447(15) 0.0807(9) Uani d 1
H H18A 0.301484 0.142483 0.564594 0.121 Uiso calc 1
H H18B 0.160476 0.054063 0.539727 0.121 Uiso calc 1
H H18C 0.166857 0.207917 0.505670 0.121 Uiso calc 1
N N1 0.1990(3) -0.3192(2) 0.17972(13) 0.0662(7) Uani d 1
H H1A 0.137(3) -0.388(3) 0.1558(15) 0.079 Uiso d 1
H H1B 0.258(3) -0.334(3) 0.2202(16) 0.079 Uiso d 1
N N2 0.4964(3) 0.5494(2) 0.39927(11) 0.0620(6) Uani d 1
O O1 0.04482(16) -0.15477(14) 0.10650(8) 0.0487(4) Uani d 1
O O2 -0.01457(18) 0.43883(16) 0.12485(9) 0.0579(5) Uani d 1
H H2O -0.094(3) 0.471(3) 0.0929(14) 0.069 Uiso d 1
O O3 0.4543(2) 0.6155(2) 0.44027(10) 0.0856(6) Uani d 1
O O4 0.6174(2) 0.5507(3) 0.40383(12) 0.0956(7) Uani d 1
O O5 0.28607(16) 0.04351(16) 0.32517(7) 0.0519(4) Uani d 1
O O6 0.37098(18) -0.17310(18) 0.30529(9) 0.0630(5) Uani d 1
O O7 0.25432(19) 0.04923(17) 0.47021(8) 0.0628(5) Uani d 1

loop_
_atom_site_aniso_label
_atom_site_aniso_U_11
_atom_site_aniso_U_22
_atom_site_aniso_U_33
_atom_site_aniso_U_12
_atom_site_aniso_U_13
_atom_site_aniso_U_23
C1 0.0499(13) 0.0369(11) 0.0459(12) -0.0015(9) 0.0168(11) 0.0021(9)
C2 0.0385(12) 0.0333(10) 0.0406(11) -0.0025(8) 0.0150(9) 0.0018(8)
C3 0.0328(11) 0.0374(11) 0.0341(10) -0.0029(8) 0.0144(8) 0.0005(8)
C4 0.0327(11) 0.0378(11) 0.0334(10) -0.0007(8) 0.0130(8) -0.0013(8)
C5 0.0406(12) 0.0346(11) 0.0448(12) 0.0016(8) 0.0135(10) 0.0010(9)
C6 0.0425(13) 0.0489(13) 0.0385(11) 0.0023(9) 0.0051(10) 0.0056(9)
C7 0.0481(13) 0.0488(13) 0.0334(11) -0.0085(9) 0.0095(9) -0.0038(9)
C8 0.0459(12) 0.0353(11) 0.0369(11) -0.0046(8) 0.0165(9) -0.0030(8)
C9 0.0346(11) 0.0314(10) 0.0344(10) -0.0002(7) 0.0109(8) 0.0015(8)
C10 0.0382(12) 0.0436(12) 0.0459(12) -0.0009(9) 0.0177(10) -0.0042(9)
C11 0.0574(15) 0.0434(12) 0.0426(12) -0.0045(10) 0.0221(11) -0.0073(9)
C12 0.0489(14) 0.0439(12) 0.0357(11) -0.0119(9) 0.0099(10) -0.0002(9)
C13 0.0348(12) 0.0612(14) 0.0528(14) -0.0076(10) 0.0137(11) -0.0026(11)
C14 0.0367(12) 0.0501(12) 0.0463(12) -0.0006(9) 0.0165(10) -0.0078(9)
C15 0.0418(12) 0.0391(12) 0.0447(12) -0.0043(9) 0.0142(10) 0.0069(9)
C16 0.0584(17) 0.089(2) 0.0386(13) -0.0056(13) -0.0011(11) 0.0059(12)
C17 0.0819(19) 0.0544(15) 0.0396(13) -0.0198(12) 0.0039(12) -0.0003(11)
C18 0.097(2) 0.082(2) 0.0644(18) -0.0044(16) 0.0318(17) -0.0191(15)
N1 0.0802(17) 0.0332(11) 0.0703(15) -0.0010(10) 0.0100(12) 0.0010(10)
N2 0.0671(16) 0.0586(13) 0.0475(12) -0.0200(11) 0.0061(11) -0.0018(10)
O1 0.0610(10) 0.0359(8) 0.0435(8) -0.0051(7) 0.0126(7) -0.0066(6)
O2 0.0537(10) 0.0383(9) 0.0629(11) 0.0095(7) -0.0005(8) 0.0010(7)
O3 0.1101(17) 0.0828(14) 0.0548(12) -0.0276(12) 0.0195(12) -0.0262(10)
O4 0.0596(14) 0.1190(18) 0.0861(15) -0.0335(12) 0.0009(11) -0.0229(12)
O5 0.0540(10) 0.0558(10) 0.0352(8) 0.0042(7) 0.0040(7) 0.0019(7)
O6 0.0615(11) 0.0517(10) 0.0639(11) 0.0120(8) 0.0091(9) 0.0131(8)
O7 0.0778(12) 0.0530(10) 0.0515(10) -0.0191(8) 0.0165(9) -0.0113(8)

loop_
_atom_type_symbol
_atom_type_description
_atom_type_scat_dispersion_real
_atom_type_scat_dispersion_imag
_atom_type_scat_source
C C 0.0033 0.0016 'International Tables Vol C Tables 4.2.6.8 and 6.1.1.4'
H H 0.0000 0.0000 'International Tables Vol C Tables 4.2.6.8 and 6.1.1.4'
N N 0.0061 0.0033 'International Tables Vol C Tables 4.2.6.8 and 6.1.1.4'
O O 0.0106 0.0060 'International Tables Vol C Tables 4.2.6.8 and 6.1.1.4'

loop_
_geom_angle_atom_site_label_1
_geom_angle_atom_site_label_2
_geom_angle_atom_site_label_3
_geom_angle
N1 C1 O1 116.06(19)
N1 C1 C2 131.5(2)
O1 C1 C2 112.45(17)
C1 C2 C15 119.26(18)
C1 C2 C3 105.70(17)
C15 C2 C3 134.37(17)
C8 C3 C4 118.08(17)
C8 C3 C2 105.17(16)
C4 C3 C2 136.74(17)
C5 C4 C3 116.75(17)
C5 C4 C9 119.87(17)
C3 C4 C9 123.23(17)
O2 C5 C6 120.48(18)
O2 C5 C4 116.78(18)
C6 C5 C4 122.66(18)
C7 C6 C5 120.60(19)
C7 C6 H6 119.7
C5 C6 H6 119.7
C8 C7 C6 116.59(19)
C8 C7 H7 121.7
C6 C7 H7 121.7
C7 C8 O1 124.28(18)
C7 C8 C3 125.21(18)
O1 C8 C3 110.50(17)
C14 C9 C10 118.59(18)
C14 C9 C4 120.45(17)
C10 C9 C4 120.95(17)
C11 C10 C9 120.97(19)
C11 C10 H10 119.5
C9 C10 H10 119.5
C12 C11 C10 118.8(2)
C12 C11 H11 120.6
C10 C11 H11 120.6
C11 C12 C13 122.05(19)
C11 C12 N2 118.8(2)
C13 C12 N2 119.2(2)
C12 C13 C14 118.5(2)
C12 C13 H13 120.8
C14 C13 H13 120.8
C13 C14 C9 121.09(19)
C13 C14 H14 119.5
C9 C14 H14 119.5
O6 C15 O5 122.9(2)
O6 C15 C2 123.5(2)
O5 C15 C2 113.51(17)
O5 C16 C17 109.8(2)
O5 C16 H15A 109.7
C17 C16 H15A 109.7
O5 C16 H15B 109.7
C17 C16 H15B 109.7
H15A C16 H15B 108.2
O7 C17 C16 110.3(2)
O7 C17 H17A 109.6
C16 C17 H17A 109.6
O7 C17 H17B 109.6
C16 C17 H17B 109.6
H17A C17 H17B 108.1
O7 C18 H18A 109.5
O7 C18 H18B 109.5
H18A C18 H18B 109.5
O7 C18 H18C 109.5
H18A C18 H18C 109.5
H18B C18 H18C 109.5
C1 N1 H1A 115.4(19)
C1 N1 H1B 114(2)
H1A N1 H1B 122(3)
O4 N2 O3 123.5(2)
O4 N2 C12 118.3(2)
O3 N2 C12 118.1(2)
C1 O1 C8 106.12(15)
C5 O2 H2O 109.6(17)
C15 O5 C16 116.75(18)
C17 O7 C18 113.83(19)

loop_
_geom_bond_atom_site_label_1
_geom_bond_atom_site_label_2
_geom_bond_distance
C1 N1 1.335(3)
C1 O1 1.349(3)
C1 C2 1.380(3)
C2 C15 1.447(3)
C2 C3 1.453(3)
C3 C8 1.397(3)
C3 C4 1.409(3)
C4 C5 1.397(3)
C4 C9 1.487(3)
C5 O2 1.375(2)
C5 C6 1.393(3)
C6 C7 1.378(3)
C6 H6 0.9300
C7 C8 1.361(3)
C7 H7 0.9300
C8 O1 1.394(2)
C9 C14 1.384(3)
C9 C10 1.392(3)
C10 C11 1.375(3)
C10 H10 0.9300
C11 C12 1.370(3)
C11 H11 0.9300
C12 C13 1.376(3)
C12 N2 1.468(3)
C13 C14 1.380(3)
C13 H13 0.9300
C14 H14 0.9300
C15 O6 1.216(2)
C15 O5 1.341(2)
C16 O5 1.448(3)
C16 C17 1.486(4)
C16 H15A 0.9700
C16 H15B 0.9700
C17 O7 1.408(3)
C17 H17A 0.9700
C17 H17B 0.9700
C18 O7 1.424(3)
C18 H18A 0.9600
C18 H18B 0.9600
C18 H18C 0.9600
N1 H1A 0.89(3)
N1 H1B 0.83(3)
N2 O4 1.212(3)
N2 O3 1.218(3)
O2 H2O 0.88(3)

loop_
_geom_hbond_atom_site_label_D
_geom_hbond_atom_site_label_H
_geom_hbond_atom_site_label_A
_geom_hbond_site_symmetry_A
_geom_hbond_distance_DH
_geom_hbond_distance_HA
_geom_hbond_distance_DA
_geom_hbond_angle_DHA
_geom_hbond_publ_flag
C17 H17A O3 3_666 0.97 2.49 3.366(3) 150.0 yes
N1 H1A O2 1_545 0.89(3) 2.14(3) 3.013(3) 165(3) yes
N1 H1B O6 . 0.83(3) 2.22(3) 2.819(3) 129(3) yes
O2 H2O O7 2 0.88(3) 1.81(3) 2.691(2) 176(3) yes
C10 H10 Cg1 2 0.93 2.76 3.521(3) 139 yes
C11 H11 Cg2 2 0.93 2.80 3.601(3) 145 yes

loop_
_geom_torsion_atom_site_label_1
_geom_torsion_atom_site_label_2
_geom_torsion_atom_site_label_3
_geom_torsion_atom_site_label_4
_geom_torsion
N1 C1 C2 C15 -11.7(4)
O1 C1 C2 C15 169.66(17)
N1 C1 C2 C3 176.4(2)
O1 C1 C2 C3 -2.2(2)
C1 C2 C3 C8 2.4(2)
C15 C2 C3 C8 -167.7(2)
C1 C2 C3 C4 -176.8(2)
C15 C2 C3 C4 13.2(4)
C8 C3 C4 C5 3.6(3)
C2 C3 C4 C5 -177.3(2)
C8 C3 C4 C9 -171.97(18)
C2 C3 C4 C9 7.1(3)
C3 C4 C5 O2 -178.79(17)
C9 C4 C5 O2 -3.0(3)
C3 C4 C5 C6 -2.0(3)
C9 C4 C5 C6 173.74(19)
O2 C5 C6 C7 176.1(2)
C4 C5 C6 C7 -0.5(3)
C5 C6 C7 C8 1.4(3)
C6 C7 C8 O1 179.86(19)
C6 C7 C8 C3 0.5(3)
C4 C3 C8 C7 -3.0(3)
C2 C3 C8 C7 177.62(19)
C4 C3 C8 O1 177.49(16)
C2 C3 C8 O1 -1.8(2)
C5 C4 C9 C14 -118.9(2)
C3 C4 C9 C14 56.5(3)
C5 C4 C9 C10 59.9(3)
C3 C4 C9 C10 -124.6(2)
C14 C9 C10 C11 -1.2(3)
C4 C9 C10 C11 179.96(18)
C9 C10 C11 C12 0.2(3)
C10 C11 C12 C13 1.0(3)
C10 C11 C12 N2 -179.02(19)
C11 C12 C13 C14 -1.2(3)
N2 C12 C13 C14 178.81(19)
C12 C13 C14 C9 0.2(3)
C10 C9 C14 C13 0.9(3)
C4 C9 C14 C13 179.83(19)
C1 C2 C15 O6 22.3(3)
C3 C2 C15 O6 -168.7(2)
C1 C2 C15 O5 -155.14(19)
C3 C2 C15 O5 13.9(3)
O5 C16 C17 O7 83.6(2)
C11 C12 N2 O4 -173.8(2)
C13 C12 N2 O4 6.2(3)
C11 C12 N2 O3 5.4(3)
C13 C12 N2 O3 -174.5(2)
N1 C1 O1 C8 -177.8(2)
C2 C1 O1 C8 1.1(2)
C7 C8 O1 C1 -178.9(2)
C3 C8 O1 C1 0.6(2)
O6 C15 O5 C16 9.3(3)
C2 C15 O5 C16 -173.19(18)
C17 C16 O5 C15 -157.75(19)
C16 C17 O7 C18 170.9(2)

_cod_database_fobs_code 2242952
